data_4345489
loop_
_publ_author_name
'Cesari, Cristiana'
'Ciabatti, Iacopo'
'Femoni, Cristina'
'Iapalucci, Maria Carmela'
'Mancini, Federica'
'Zacchini, Stefano'

_publ_section_title
;
 Heteroleptic Chini-Type Platinum Clusters: Synthesis and Characterization
 of Bis-Phospine Derivatives of [Pt3n(CO)6n](2-) (n = 2-4).
;
_journal_issue 3
_journal_name_full 'Inorganic chemistry'
_journal_page_first 1655
_journal_page_last 1668
_journal_paper_doi 10.1021/acs.inorgchem.6b02750
_journal_volume 56
_journal_year 2017
_chemical_formula_sum 'C64 H76 N2 O18 P2 Pt9'
_chemical_formula_weight 2979.02
_chemical_name_systematic
; 
 ? 
;
_space_group_IT_number 33
_symmetry_cell_setting orthorhombic
_symmetry_space_group_name_Hall 'P 2c -2n'
_symmetry_space_group_name_H-M 'P n a 21'
_atom_sites_solution_hydrogens geom
_atom_sites_solution_primary direct
_atom_sites_solution_secondary difmap
_audit_creation_method SHELXL-97
_cell_angle_alpha 90.00
_cell_angle_beta 90.00
_cell_angle_gamma 90.00
_cell_formula_units_Z 4
_cell_length_a 29.341(6)
_cell_length_b 14.916(3)
_cell_length_c 17.883(4)
_cell_measurement_reflns_used 9860
_cell_measurement_temperature 291(2)
_cell_measurement_theta_max 22.1285
_cell_measurement_theta_min 2.256
_cell_volume 7827(3)
_computing_cell_refinement 'APEX2 (Bruker AXS, 2006)'
_computing_data_collection 'APEX2 (Bruker AXS, 2006)'
_computing_data_reduction 'SAINT (Bruker AXS, 2004)'
_computing_molecular_graphics 'SCHAKAL99 (Keller, 1999)'
_computing_publication_material 'XCIF (Bruker AXS, 2001)'
_computing_structure_refinement 'SHELXL-97 (Sheldrick, 1997)'
_computing_structure_solution 'SHELXS-97 (Sheldrick, 1990)'
_diffrn_ambient_temperature 291(2)
_diffrn_measured_fraction_theta_full 0.996
_diffrn_measured_fraction_theta_max 0.996
_diffrn_measurement_device_type 'CCD area detector'
_diffrn_measurement_method 'phi and omega scans'
_diffrn_radiation_monochromator graphite
_diffrn_radiation_source 'fine-focus sealed tube'
_diffrn_radiation_type MoK\a
_diffrn_radiation_wavelength 0.71073
_diffrn_reflns_av_R_equivalents 0.0703
_diffrn_reflns_av_unetI/netI 0.0649
_diffrn_reflns_limit_h_max 33
_diffrn_reflns_limit_h_min -34
_diffrn_reflns_limit_k_max 17
_diffrn_reflns_limit_k_min -17
_diffrn_reflns_limit_l_max 21
_diffrn_reflns_limit_l_min -21
_diffrn_reflns_number 72956
_diffrn_reflns_theta_full 25.03
_diffrn_reflns_theta_max 25.03
_diffrn_reflns_theta_min 1.39
_exptl_absorpt_coefficient_mu 16.121
_exptl_absorpt_correction_T_max 0.2284
_exptl_absorpt_correction_T_min 0.1328
_exptl_absorpt_correction_type empirical
_exptl_absorpt_process_details
;
 Data were corrected for Lorentz polarization and absorption
 effects (empirical absorption corrections SADABS).
 R(int) = 0.1473 (selected reflections only, before parameter refinement)
 R(int) = 0.0775 (selected reflections only, after parameter refinement)
;
_exptl_crystal_colour red
_exptl_crystal_density_diffrn 2.528
_exptl_crystal_density_method 'not measured'
_exptl_crystal_description prism
_exptl_crystal_F_000 5400
_exptl_crystal_size_max 0.21
_exptl_crystal_size_mid 0.16
_exptl_crystal_size_min 0.13
_refine_diff_density_max 0.970
_refine_diff_density_min -1.351
_refine_diff_density_rms 0.161
_refine_ls_abs_structure_details 'Flack H D (1983), Acta Cryst. A39, 876-881'
_refine_ls_abs_structure_Flack 0.024(9)
_refine_ls_extinction_method none
_refine_ls_goodness_of_fit_ref 1.025
_refine_ls_hydrogen_treatment constr
_refine_ls_matrix_type full
_refine_ls_number_parameters 768
_refine_ls_number_reflns 13712
_refine_ls_number_restraints 450
_refine_ls_restrained_S_all 1.022
_refine_ls_R_factor_all 0.0644
_refine_ls_R_factor_gt 0.0392
_refine_ls_shift/su_max 0.002
_refine_ls_shift/su_mean 0.000
_refine_ls_structure_factor_coef Fsqd
_refine_ls_weighting_details 'calc w=1/[\s^2^(Fo^2^)+(0.0326P)^2^+1.9352P] where P=(Fo^2^+2Fc^2^)/3'
_refine_ls_weighting_scheme calc
_refine_ls_wR_factor_gt 0.0765
_refine_ls_wR_factor_ref 0.0850
_reflns_number_gt 10561
_reflns_number_total 13712
_reflns_threshold_expression >2sigma(I)
_cod_data_source_file ic6b02750_si_002.cif
_cod_data_source_block '[NEt4]2[Pt9(CO)16(dppe)]'
_cod_depositor_comments
;
The following automatic conversions were performed:

'_symmetry_cell_setting' value 'Orthorhombic' changed to
'orthorhombic' according to
/home/data/users/saulius/crontab/automatic-downloads/current/ACS/lib/dictionaries/cif_core.dic
dictionary named 'cif_core.dic' version 2.4.2 from 2011-04-26.

Automatic conversion script
Id: cif_fix_values 4973 2017-02-22 13:04:09Z antanas 
;
_cod_original_cell_volume 7826(3)
_cod_original_sg_symbol_H-M Pna2(1)
_cod_database_code 4345489

loop_
_symmetry_equiv_pos_as_xyz
'x, y, z'
'-x, -y, z+1/2'
'x+1/2, -y+1/2, z'
'-x+1/2, y+1/2, z+1/2'

loop_
_atom_site_label
_atom_site_type_symbol
_atom_site_fract_x
_atom_site_fract_y
_atom_site_fract_z
_atom_site_U_iso_or_equiv
_atom_site_adp_type
_atom_site_occupancy
_atom_site_symmetry_multiplicity
_atom_site_calc_flag
_atom_site_refinement_flags
Pt1 Pt 0.987027(18) 0.32979(3) 0.75042(3) 0.04417(15) Uani 1 1 d .
Pt2 Pt 0.96097(2) 0.28140(4) 0.88698(3) 0.05158(16) Uani 1 1 d .
Pt3 Pt 0.978620(17) 0.15637(3) 0.78467(3) 0.04645(15) Uani 1 1 d .
Pt4 Pt 0.895749(17) 0.27430(3) 0.65588(3) 0.04101(13) Uani 1 1 d .
Pt5 Pt 0.872940(18) 0.32668(4) 0.79376(3) 0.04993(16) Uani 1 1 d .
Pt6 Pt 0.877371(17) 0.15325(4) 0.76278(4) 0.04837(15) Uani 1 1 d .
Pt7 Pt 0.776122(19) 0.11705(4) 0.76389(4) 0.06580(18) Uani 1 1 d .
Pt8 Pt 0.79180(2) 0.21447(5) 0.64146(4) 0.0748(2) Uani 1 1 d .
Pt9 Pt 0.77103(2) 0.29549(4) 0.76998(4) 0.06782(18) Uani 1 1 d .
C1 C 0.9838(5) 0.4044(10) 0.8407(9) 0.060(4) Uani 1 1 d .
C2 C 0.9446(7) 0.3190(13) 0.9803(13) 0.100(6) Uani 1 1 d U
C3 C 0.9677(5) 0.1498(11) 0.8994(8) 0.062(4) Uani 1 1 d .
C4 C 0.9845(5) 0.0385(12) 0.7573(10) 0.075(5) Uani 1 1 d .
C5 C 1.0104(5) 0.2231(10) 0.6965(9) 0.055(4) Uani 1 1 d .
C6 C 0.8823(4) 0.3998(11) 0.6951(8) 0.048(4) Uani 1 1 d .
C7 C 0.8655(7) 0.4187(12) 0.8505(10) 0.088(5) Uani 1 1 d U
C8 C 0.8614(5) 0.2191(9) 0.8647(10) 0.057(4) Uani 1 1 d .
C9 C 0.8772(4) 0.0343(9) 0.7886(8) 0.050(4) Uani 1 1 d .
C10 C 0.8994(4) 0.1420(10) 0.6459(10) 0.055(4) Uani 1 1 d .
C11 C 0.7677(6) 0.0042(13) 0.8028(10) 0.086(6) Uani 1 1 d .
C12 C 0.7848(5) 0.0830(12) 0.6567(11) 0.083(6) Uani 1 1 d .
C13 C 0.7938(7) 0.2217(16) 0.5391(14) 0.115(7) Uani 1 1 d U
C14 C 0.7727(5) 0.3363(16) 0.6658(12) 0.107(7) Uani 1 1 d U
C15 C 0.7583(7) 0.3996(13) 0.8201(11) 0.093(6) Uani 1 1 d U
C16 C 0.7525(6) 0.2010(12) 0.8407(13) 0.078(5) Uani 1 1 d .
O1 O 0.9937(4) 0.4749(8) 0.8693(7) 0.089(4) Uani 1 1 d U
O2 O 0.9299(6) 0.3382(11) 1.0391(9) 0.130(5) Uani 1 1 d U
O3 O 0.9675(4) 0.0944(8) 0.9457(7) 0.092(4) Uani 1 1 d U
O4 O 0.9879(4) -0.0326(9) 0.7383(8) 0.104(4) Uani 1 1 d U
O5 O 1.0321(4) 0.1983(6) 0.6418(7) 0.078(3) Uani 1 1 d .
O6 O 0.8800(3) 0.4765(7) 0.6782(6) 0.068(3) Uani 1 1 d .
O7 O 0.8639(5) 0.4876(11) 0.8887(9) 0.138(5) Uani 1 1 d U
O8 O 0.8507(4) 0.1983(8) 0.9243(6) 0.075(3) Uani 1 1 d .
O9 O 0.8792(4) -0.0398(7) 0.8114(7) 0.094(4) Uani 1 1 d .
O10 O 0.9065(4) 0.0791(7) 0.6089(6) 0.078(3) Uani 1 1 d .
O11 O 0.7627(5) -0.0632(11) 0.8325(9) 0.128(5) Uani 1 1 d U
O12 O 0.7832(5) 0.0146(11) 0.6194(8) 0.122(5) Uani 1 1 d U
O13 O 0.7902(6) 0.2116(12) 0.4772(10) 0.150(6) Uani 1 1 d U
O14 O 0.7611(4) 0.4065(10) 0.6283(8) 0.116(5) Uani 1 1 d U
O15 O 0.7481(6) 0.4550(13) 0.8563(11) 0.164(7) Uani 1 1 d U
O16 O 0.7354(4) 0.1933(8) 0.9040(8) 0.090(4) Uani 1 1 d .
P1 P 1.01383(12) 0.4334(2) 0.6691(2) 0.0450(9) Uani 1 1 d .
P2 P 0.92137(12) 0.3101(2) 0.5392(2) 0.0417(9) Uani 1 1 d .
C21 C 0.9826(4) 0.4438(8) 0.5820(7) 0.047(3) Uani 1 1 d U
H21A H 0.9522 0.4654 0.5931 0.056 Uiso 1 1 calc R
H21B H 0.9975 0.4888 0.5513 0.056 Uiso 1 1 calc R
C22 C 0.9787(4) 0.3579(8) 0.5369(7) 0.040(3) Uani 1 1 d U
H22A H 1.0001 0.3142 0.5564 0.048 Uiso 1 1 calc R
H22B H 0.9870 0.3701 0.4854 0.048 Uiso 1 1 calc R
C101 C 1.0152(4) 0.5496(5) 0.7029(5) 0.060(4) Uani 1 1 d GU
C102 C 0.9743(3) 0.5860(7) 0.7279(6) 0.079(5) Uani 1 1 d GU
H102 H 0.9477 0.5523 0.7255 0.094 Uiso 1 1 calc R
C103 C 0.9733(3) 0.6727(7) 0.7564(7) 0.096(5) Uani 1 1 d GU
H103 H 0.9459 0.6970 0.7731 0.115 Uiso 1 1 calc R
C104 C 1.0131(4) 0.7230(5) 0.7600(6) 0.086(5) Uani 1 1 d GU
H104 H 1.0124 0.7810 0.7790 0.103 Uiso 1 1 calc R
C105 C 1.0540(4) 0.6866(7) 0.7350(6) 0.100(6) Uani 1 1 d GU
H105 H 1.0806 0.7203 0.7374 0.120 Uiso 1 1 calc R
C106 C 1.0550(3) 0.5999(7) 0.7065(6) 0.068(4) Uani 1 1 d GU
H106 H 1.0824 0.5756 0.6898 0.081 Uiso 1 1 calc R
C107 C 1.0726(2) 0.4110(6) 0.6431(5) 0.047(3) Uani 1 1 d GU
C108 C 1.0890(3) 0.4285(7) 0.5717(5) 0.070(4) Uani 1 1 d GU
H108 H 1.0700 0.4542 0.5360 0.084 Uiso 1 1 calc R
C109 C 1.1339(3) 0.4075(8) 0.5536(5) 0.083(5) Uani 1 1 d GU
H109 H 1.1449 0.4191 0.5058 0.099 Uiso 1 1 calc R
C110 C 1.1622(2) 0.3691(8) 0.6070(7) 0.090(5) Uani 1 1 d GU
H110 H 1.1922 0.3550 0.5949 0.108 Uiso 1 1 calc R
C111 C 1.1458(3) 0.3516(7) 0.6784(6) 0.066(4) Uani 1 1 d GU
H111 H 1.1648 0.3259 0.7141 0.079 Uiso 1 1 calc R
C112 C 1.1010(3) 0.3726(7) 0.6965(4) 0.063(4) Uani 1 1 d GU
H112 H 1.0900 0.3610 0.7443 0.075 Uiso 1 1 calc R
C201 C 0.9255(3) 0.2184(5) 0.4711(5) 0.044(3) Uani 1 1 d GU
C202 C 0.9615(3) 0.1585(7) 0.4784(5) 0.064(4) Uani 1 1 d GU
H202 H 0.9830 0.1665 0.5161 0.076 Uiso 1 1 calc R
C203 C 0.9655(3) 0.0866(6) 0.4294(6) 0.072(4) Uani 1 1 d GU
H203 H 0.9896 0.0465 0.4342 0.086 Uiso 1 1 calc R
C204 C 0.9334(4) 0.0747(6) 0.3730(6) 0.078(5) Uani 1 1 d GU
H204 H 0.9361 0.0266 0.3402 0.093 Uiso 1 1 calc R
C205 C 0.8974(3) 0.1346(7) 0.3657(5) 0.084(5) Uani 1 1 d GU
H205 H 0.8759 0.1266 0.3280 0.101 Uiso 1 1 calc R
C206 C 0.8934(3) 0.2064(6) 0.4148(5) 0.059(4) Uani 1 1 d GU
H206 H 0.8693 0.2465 0.4099 0.071 Uiso 1 1 calc R
C207 C 0.8906(3) 0.3947(5) 0.4865(5) 0.044(3) Uani 1 1 d GU
C208 C 0.9088(3) 0.4257(6) 0.4195(5) 0.061(4) Uani 1 1 d GU
H208 H 0.9371 0.4053 0.4035 0.073 Uiso 1 1 calc R
C209 C 0.8847(4) 0.4871(6) 0.3764(5) 0.077(5) Uani 1 1 d GU
H209 H 0.8969 0.5078 0.3316 0.093 Uiso 1 1 calc R
C210 C 0.8423(3) 0.5175(6) 0.4003(6) 0.079(5) Uani 1 1 d GU
H210 H 0.8262 0.5585 0.3715 0.095 Uiso 1 1 calc R
C211 C 0.8241(2) 0.4865(6) 0.4673(6) 0.068(4) Uani 1 1 d GU
H211 H 0.7958 0.5069 0.4832 0.082 Uiso 1 1 calc R
C212 C 0.8482(3) 0.4252(6) 0.5103(4) 0.055(4) Uani 1 1 d GU
H212 H 0.8361 0.4045 0.5551 0.066 Uiso 1 1 calc R
N1 N 0.1274(4) 0.0247(8) 0.5837(7) 0.068(3) Uani 1 1 d DU
C131 C 0.0788(5) -0.0043(11) 0.5953(10) 0.096(6) Uani 1 1 d DU
H13A H 0.0627 0.0042 0.5485 0.115 Uiso 1 1 calc R
H13B H 0.0652 0.0359 0.6315 0.115 Uiso 1 1 calc R
C132 C 0.0700(6) -0.1001(11) 0.6214(10) 0.109(7) Uani 1 1 d DU
H13C H 0.0378 -0.1101 0.6255 0.164 Uiso 1 1 calc R
H13D H 0.0841 -0.1092 0.6693 0.164 Uiso 1 1 calc R
H13E H 0.0827 -0.1415 0.5859 0.164 Uiso 1 1 calc R
C133 C 0.1524(5) 0.0081(12) 0.6549(9) 0.094(5) Uani 1 1 d DU
H13F H 0.1844 0.0196 0.6458 0.113 Uiso 1 1 calc R
H13G H 0.1494 -0.0551 0.6667 0.113 Uiso 1 1 calc R
C134 C 0.1388(6) 0.0600(13) 0.7229(9) 0.107(7) Uani 1 1 d DU
H13H H 0.1587 0.0448 0.7636 0.160 Uiso 1 1 calc R
H13I H 0.1080 0.0454 0.7361 0.160 Uiso 1 1 calc R
H13J H 0.1411 0.1230 0.7126 0.160 Uiso 1 1 calc R
C135 C 0.1297(6) 0.1216(10) 0.5659(10) 0.092(6) Uani 1 1 d DU
H13K H 0.1616 0.1392 0.5639 0.111 Uiso 1 1 calc R
H13L H 0.1157 0.1547 0.6065 0.111 Uiso 1 1 calc R
C136 C 0.1069(8) 0.1497(16) 0.4928(11) 0.143(9) Uani 1 1 d DU
H13M H 0.1097 0.2134 0.4866 0.214 Uiso 1 1 calc R
H13N H 0.0753 0.1337 0.4942 0.214 Uiso 1 1 calc R
H13O H 0.1215 0.1198 0.4517 0.214 Uiso 1 1 calc R
C137 C 0.1462(5) -0.0357(11) 0.5234(9) 0.087(5) Uani 1 1 d DU
H13P H 0.1453 -0.0971 0.5412 0.104 Uiso 1 1 calc R
H13Q H 0.1264 -0.0319 0.4801 0.104 Uiso 1 1 calc R
C138 C 0.1934(6) -0.0149(14) 0.4995(11) 0.129(8) Uani 1 1 d DU
H13R H 0.2024 -0.0555 0.4606 0.194 Uiso 1 1 calc R
H13S H 0.2137 -0.0211 0.5414 0.194 Uiso 1 1 calc R
H13T H 0.1948 0.0456 0.4812 0.194 Uiso 1 1 calc R
N2 N 0.6129(4) 0.3091(7) 0.0076(7) 0.065(3) Uani 1 1 d DU
C231 C 0.6232(5) 0.2140(9) 0.0288(12) 0.095(6) Uani 1 1 d DU
H23A H 0.6381 0.2144 0.0773 0.114 Uiso 1 1 calc R
H23B H 0.6449 0.1903 -0.0070 0.114 Uiso 1 1 calc R
C232 C 0.5827(6) 0.1495(12) 0.0328(12) 0.116(7) Uani 1 1 d DU
H23C H 0.5933 0.0909 0.0469 0.174 Uiso 1 1 calc R
H23D H 0.5682 0.1463 -0.0152 0.174 Uiso 1 1 calc R
H23E H 0.5613 0.1707 0.0693 0.174 Uiso 1 1 calc R
C233 C 0.5883(6) 0.3129(12) -0.0661(9) 0.090(6) Uani 1 1 d DU
H23F H 0.5817 0.3749 -0.0784 0.108 Uiso 1 1 calc R
H23G H 0.5595 0.2813 -0.0617 0.108 Uiso 1 1 calc R
C234 C 0.6160(7) 0.2713(13) -0.1285(11) 0.112(7) Uani 1 1 d DU
H23H H 0.5996 0.2763 -0.1748 0.168 Uiso 1 1 calc R
H23I H 0.6214 0.2092 -0.1176 0.168 Uiso 1 1 calc R
H23J H 0.6447 0.3020 -0.1328 0.168 Uiso 1 1 calc R
C235 C 0.6587(5) 0.3566(10) 0.0023(10) 0.081(5) Uani 1 1 d DU
H23K H 0.6729 0.3554 0.0513 0.097 Uiso 1 1 calc R
H23L H 0.6781 0.3226 -0.0313 0.097 Uiso 1 1 calc R
C236 C 0.6576(6) 0.4530(9) -0.0245(10) 0.081(5) Uani 1 1 d DU
H23M H 0.6879 0.4772 -0.0242 0.122 Uiso 1 1 calc R
H23N H 0.6385 0.4878 0.0081 0.122 Uiso 1 1 calc R
H23O H 0.6456 0.4551 -0.0744 0.122 Uiso 1 1 calc R
C237 C 0.5825(6) 0.3573(11) 0.0613(10) 0.099(6) Uani 1 1 d DU
H23P H 0.5528 0.3286 0.0616 0.119 Uiso 1 1 calc R
H23Q H 0.5784 0.4186 0.0445 0.119 Uiso 1 1 calc R
C238 C 0.6020(7) 0.3578(15) 0.1420(12) 0.133(8) Uani 1 1 d DU
H23R H 0.5818 0.3908 0.1742 0.199 Uiso 1 1 calc R
H23S H 0.6315 0.3857 0.1420 0.199 Uiso 1 1 calc R
H23T H 0.6046 0.2973 0.1598 0.199 Uiso 1 1 calc R
C301 C 0.7917(11) 0.319(2) 0.0591(18) 0.259(19) Uiso 1 1 d D
H30A H 0.7943 0.2665 0.0288 0.389 Uiso 1 1 calc R
H30B H 0.8052 0.3693 0.0334 0.389 Uiso 1 1 calc R
H30C H 0.7601 0.3318 0.0684 0.389 Uiso 1 1 calc R
C302 C 0.8155(10) 0.3050(17) 0.1313(16) 0.184(12) Uiso 1 1 d D
C303 C 0.8145(10) 0.371(2) 0.1941(17) 0.225(16) Uiso 1 1 d D
H30D H 0.8263 0.3430 0.2386 0.338 Uiso 1 1 calc R
H30E H 0.7837 0.3898 0.2028 0.338 Uiso 1 1 calc R
H30F H 0.8330 0.4218 0.1816 0.338 Uiso 1 1 calc R
O302 O 0.8277(8) 0.2274(16) 0.1457(15) 0.233(10) Uiso 1 1 d D
C401 C 0.7752(14) 0.602(3) 0.696(3) 0.39(3) Uiso 1 1 d D
H40A H 0.7718 0.6118 0.6434 0.583 Uiso 1 1 calc R
H40B H 0.7460 0.5905 0.7180 0.583 Uiso 1 1 calc R
H40C H 0.7951 0.5524 0.7048 0.583 Uiso 1 1 calc R
C402 C 0.7950(9) 0.684(2) 0.731(2) 0.37(3) Uiso 1 1 d D
C403 C 0.8056(15) 0.698(3) 0.811(2) 0.41(3) Uiso 1 1 d D
H40D H 0.8159 0.7587 0.8182 0.612 Uiso 1 1 calc R
H40E H 0.8291 0.6573 0.8261 0.612 Uiso 1 1 calc R
H40F H 0.7788 0.6880 0.8403 0.612 Uiso 1 1 calc R
O402 O 0.8019(11) 0.744(2) 0.6854(19) 0.314(16) Uiso 1 1 d D

loop_
_atom_site_aniso_label
_atom_site_aniso_U_11
_atom_site_aniso_U_22
_atom_site_aniso_U_33
_atom_site_aniso_U_23
_atom_site_aniso_U_13
_atom_site_aniso_U_12
Pt1 0.0441(3) 0.0395(3) 0.0490(4) 0.0028(3) -0.0021(3) 0.0020(2)
Pt2 0.0565(4) 0.0525(4) 0.0458(3) -0.0001(3) -0.0018(3) -0.0007(3)
Pt3 0.0427(3) 0.0416(3) 0.0551(4) 0.0015(3) -0.0031(3) 0.0013(2)
Pt4 0.0386(3) 0.0422(3) 0.0422(3) -0.0006(3) -0.0008(3) 0.0005(2)
Pt5 0.0476(3) 0.0568(4) 0.0454(4) -0.0047(3) 0.0012(3) 0.0059(3)
Pt6 0.0395(3) 0.0524(3) 0.0533(4) 0.0074(3) -0.0006(3) -0.0027(2)
Pt7 0.0470(3) 0.0764(4) 0.0740(4) -0.0034(4) -0.0014(3) -0.0079(3)
Pt8 0.0429(4) 0.1132(6) 0.0682(5) 0.0045(4) -0.0011(3) -0.0089(4)
Pt9 0.0490(4) 0.0747(4) 0.0797(5) 0.0084(4) 0.0030(4) 0.0031(3)
C1 0.065(10) 0.052(10) 0.062(11) -0.007(8) 0.011(8) -0.015(8)
C2 0.122(16) 0.082(13) 0.097(15) -0.017(12) 0.012(13) -0.009(12)
C3 0.069(11) 0.085(12) 0.033(9) 0.018(9) -0.008(7) -0.002(9)
C4 0.085(12) 0.069(12) 0.071(13) -0.012(11) -0.002(10) 0.003(9)
C5 0.046(9) 0.069(11) 0.050(10) 0.023(9) -0.003(7) -0.001(8)
C6 0.040(8) 0.067(11) 0.036(8) -0.010(8) -0.009(6) -0.002(8)
C7 0.137(12) 0.069(10) 0.057(10) -0.009(9) -0.010(10) 0.022(10)
C8 0.043(9) 0.049(9) 0.078(13) -0.006(9) -0.023(8) 0.000(7)
C9 0.053(9) 0.047(9) 0.049(10) 0.008(8) 0.007(7) -0.009(7)
C10 0.040(9) 0.056(9) 0.069(11) 0.004(9) -0.005(8) -0.005(7)
C11 0.082(13) 0.098(14) 0.078(13) 0.002(11) 0.005(10) -0.034(11)
C12 0.060(11) 0.088(13) 0.101(15) 0.038(13) 0.024(10) -0.016(10)
C13 0.099(10) 0.147(11) 0.098(10) 0.002(9) 0.013(8) -0.020(8)
C14 0.025(9) 0.163(19) 0.132(17) 0.061(16) -0.018(10) -0.037(10)
C15 0.099(9) 0.080(9) 0.099(10) 0.006(8) 0.017(8) 0.003(8)
C16 0.053(11) 0.071(12) 0.111(16) -0.008(11) -0.029(11) 0.001(9)
O1 0.119(9) 0.071(8) 0.076(8) -0.016(7) 0.004(7) -0.037(7)
O2 0.157(9) 0.133(9) 0.099(8) -0.010(7) 0.012(7) -0.003(7)
O3 0.108(7) 0.083(7) 0.085(7) 0.017(6) 0.013(6) 0.023(6)
O4 0.118(8) 0.083(7) 0.111(8) -0.021(7) -0.005(6) 0.021(6)
O5 0.106(9) 0.051(6) 0.077(8) 0.016(6) 0.035(7) 0.019(6)
O6 0.061(7) 0.049(7) 0.095(9) -0.002(6) 0.009(6) 0.013(5)
O7 0.160(8) 0.129(8) 0.124(8) -0.015(7) -0.009(7) 0.028(7)
O8 0.079(8) 0.097(9) 0.049(7) 0.028(7) 0.008(6) -0.007(6)
O9 0.110(9) 0.051(7) 0.121(11) 0.028(7) 0.020(8) 0.011(6)
O10 0.119(10) 0.053(7) 0.060(7) 0.001(6) 0.006(7) -0.001(6)
O11 0.140(9) 0.111(8) 0.133(9) 0.008(7) 0.017(7) -0.026(7)
O12 0.129(8) 0.130(9) 0.108(8) -0.022(7) 0.002(7) -0.008(7)
O13 0.140(9) 0.192(10) 0.117(9) -0.005(8) -0.010(8) -0.030(8)
O14 0.095(7) 0.135(8) 0.118(8) 0.017(7) 0.019(6) 0.033(7)
O15 0.174(10) 0.151(10) 0.169(10) -0.015(8) 0.025(8) 0.004(8)
O16 0.097(10) 0.081(9) 0.091(10) -0.002(7) 0.030(8) -0.017(7)
P1 0.047(2) 0.0363(19) 0.052(2) 0.0047(17) -0.0043(17) 0.0016(16)
P2 0.044(2) 0.037(2) 0.044(2) 0.0008(17) 0.0010(16) 0.0021(16)
C21 0.043(8) 0.043(8) 0.054(9) 0.007(7) -0.002(6) 0.012(6)
C22 0.044(8) 0.035(7) 0.041(8) 0.007(6) -0.012(6) 0.011(6)
C101 0.070(10) 0.055(9) 0.055(9) 0.016(7) -0.017(8) 0.002(8)
C102 0.071(11) 0.059(10) 0.106(13) -0.022(9) -0.021(9) -0.003(9)
C103 0.112(12) 0.053(9) 0.124(14) -0.026(10) -0.024(12) 0.006(9)
C104 0.131(15) 0.059(10) 0.068(11) -0.016(9) -0.005(11) -0.016(10)
C105 0.140(15) 0.073(11) 0.088(12) -0.005(10) 0.001(11) -0.036(11)
C106 0.101(12) 0.040(9) 0.062(10) -0.003(7) 0.007(8) -0.025(8)
C107 0.040(7) 0.064(9) 0.038(8) 0.005(7) -0.010(6) -0.012(7)
C108 0.043(9) 0.073(10) 0.095(12) 0.009(9) -0.009(8) 0.009(8)
C109 0.061(11) 0.116(14) 0.071(11) 0.021(10) 0.020(9) 0.016(10)
C110 0.062(11) 0.096(13) 0.111(14) 0.016(11) 0.028(10) 0.026(10)
C111 0.047(9) 0.077(10) 0.074(11) 0.009(9) -0.018(8) 0.012(8)
C112 0.037(8) 0.076(10) 0.075(10) 0.015(9) -0.008(7) 0.001(7)
C201 0.043(8) 0.049(8) 0.039(8) -0.003(6) 0.007(6) -0.005(6)
C202 0.067(10) 0.054(9) 0.070(10) -0.001(8) 0.002(8) 0.016(8)
C203 0.064(10) 0.061(10) 0.091(12) -0.003(9) 0.006(9) 0.010(8)
C204 0.102(13) 0.052(9) 0.078(12) -0.021(9) 0.025(10) 0.000(9)
C205 0.109(13) 0.081(12) 0.062(11) -0.022(10) -0.001(10) -0.021(10)
C206 0.070(10) 0.064(10) 0.043(8) -0.009(7) 0.007(7) -0.007(8)
C207 0.052(8) 0.025(7) 0.055(9) 0.005(6) -0.001(7) 0.001(6)
C208 0.055(9) 0.052(9) 0.074(10) 0.008(8) 0.005(8) -0.001(7)
C209 0.083(11) 0.064(10) 0.085(12) 0.019(9) -0.025(10) 0.005(9)
C210 0.083(12) 0.048(9) 0.106(14) 0.027(9) -0.031(10) 0.014(9)
C211 0.042(9) 0.068(10) 0.096(12) 0.014(9) 0.001(8) 0.015(7)
C212 0.047(9) 0.072(10) 0.047(9) 0.004(7) 0.001(7) 0.022(7)
N1 0.075(9) 0.066(8) 0.063(8) -0.026(7) 0.012(7) -0.015(7)
C131 0.105(14) 0.103(14) 0.080(12) -0.025(11) -0.013(11) 0.001(12)
C132 0.140(16) 0.081(13) 0.107(15) -0.004(11) 0.024(13) -0.036(12)
C133 0.079(11) 0.116(14) 0.088(12) -0.021(12) -0.009(10) -0.016(10)
C134 0.112(14) 0.128(16) 0.080(13) -0.026(12) -0.019(11) -0.041(12)
C135 0.116(14) 0.068(11) 0.093(13) -0.011(10) 0.023(11) -0.026(10)
C136 0.17(2) 0.138(19) 0.118(18) 0.011(16) 0.041(16) -0.007(16)
C137 0.084(12) 0.081(12) 0.094(13) -0.029(10) 0.013(10) -0.010(10)
C138 0.142(18) 0.136(17) 0.109(16) -0.058(14) 0.035(14) 0.015(15)
N2 0.066(8) 0.052(7) 0.077(9) 0.001(7) 0.003(7) -0.001(6)
C231 0.098(13) 0.074(12) 0.112(14) 0.017(11) 0.004(11) 0.008(10)
C232 0.123(10) 0.098(10) 0.129(10) 0.030(8) 0.019(8) -0.014(8)
C233 0.076(12) 0.090(13) 0.103(14) -0.024(11) -0.027(11) 0.008(10)
C234 0.144(17) 0.109(15) 0.083(14) -0.022(12) -0.029(13) -0.007(13)
C235 0.060(10) 0.082(12) 0.101(13) -0.008(10) -0.009(9) -0.004(9)
C236 0.101(14) 0.057(11) 0.086(13) -0.008(10) 0.013(10) -0.019(10)
C237 0.106(13) 0.056(10) 0.134(15) -0.008(11) 0.030(12) 0.016(10)
C238 0.151(11) 0.126(11) 0.121(11) -0.007(9) 0.023(9) 0.006(8)

loop_
_atom_type_symbol
_atom_type_description
_atom_type_scat_dispersion_real
_atom_type_scat_dispersion_imag
_atom_type_scat_source
C C 0.0033 0.0016 'International Tables Vol C Tables 4.2.6.8 and 6.1.1.4'
H H 0.0000 0.0000 'International Tables Vol C Tables 4.2.6.8 and 6.1.1.4'
N N 0.0061 0.0033 'International Tables Vol C Tables 4.2.6.8 and 6.1.1.4'
O O 0.0106 0.0060 'International Tables Vol C Tables 4.2.6.8 and 6.1.1.4'
P P 0.1023 0.0942 'International Tables Vol C Tables 4.2.6.8 and 6.1.1.4'
Pt Pt -1.7033 8.3905 'International Tables Vol C Tables 4.2.6.8 and 6.1.1.4'

loop_
_geom_angle_atom_site_label_1
_geom_angle_atom_site_label_2
_geom_angle_atom_site_label_3
_geom_angle
C1 Pt1 C5 150.7(6)
C1 Pt1 P1 99.1(4)
C5 Pt1 P1 96.6(4)
C1 Pt1 Pt2 52.0(4)
C5 Pt1 Pt2 109.2(4)
P1 Pt1 Pt2 151.12(9)
C1 Pt1 Pt3 110.9(4)
C5 Pt1 Pt3 50.6(4)
P1 Pt1 Pt3 147.25(9)
Pt2 Pt1 Pt3 59.98(2)
C2 Pt2 C3 103.2(8)
C2 Pt2 C1 100.0(8)
C3 Pt2 C1 150.2(6)
C2 Pt2 Pt1 146.3(6)
C3 Pt2 Pt1 110.0(4)
C1 Pt2 Pt1 46.9(4)
C2 Pt2 Pt3 153.5(6)
C3 Pt2 Pt3 50.6(4)
C1 Pt2 Pt3 106.0(4)
Pt1 Pt2 Pt3 60.21(2)
C2 Pt2 Pt5 101.7(7)
C3 Pt2 Pt5 110.7(4)
C1 Pt2 Pt5 82.3(4)
Pt1 Pt2 Pt5 72.02(2)
Pt3 Pt2 Pt5 86.90(3)
C4 Pt3 C3 103.5(7)
C4 Pt3 C5 102.4(7)
C3 Pt3 C5 146.9(6)
C4 Pt3 Pt2 150.8(6)
C3 Pt3 Pt2 47.5(5)
C5 Pt3 Pt2 105.8(4)
C4 Pt3 Pt1 149.2(6)
C3 Pt3 Pt1 106.6(5)
C5 Pt3 Pt1 47.3(4)
Pt2 Pt3 Pt1 59.81(2)
C4 Pt3 Pt6 92.5(5)
C3 Pt3 Pt6 88.6(4)
C5 Pt3 Pt6 110.6(4)
Pt2 Pt3 Pt6 84.71(2)
Pt1 Pt3 Pt6 94.40(2)
C10 Pt4 C6 162.7(6)
C10 Pt4 P2 97.7(5)
C6 Pt4 P2 99.4(4)
C10 Pt4 Pt5 112.8(5)
C6 Pt4 Pt5 50.6(4)
P2 Pt4 Pt5 149.11(9)
C10 Pt4 Pt6 53.5(5)
C6 Pt4 Pt6 109.5(4)
P2 Pt4 Pt6 151.07(9)
Pt5 Pt4 Pt6 59.28(3)
C10 Pt4 Pt8 76.5(4)
C6 Pt4 Pt8 95.7(4)
P2 Pt4 Pt8 107.86(9)
Pt5 Pt4 Pt8 85.23(2)
Pt6 Pt4 Pt8 71.17(2)
C7 Pt5 C8 103.7(7)
C7 Pt5 C6 95.6(7)
C8 Pt5 C6 160.2(6)
C7 Pt5 Pt6 155.3(6)
C8 Pt5 Pt6 51.7(4)
C6 Pt5 Pt6 109.1(4)
C7 Pt5 Pt4 144.0(6)
C8 Pt5 Pt4 112.3(4)
C6 Pt5 Pt4 48.8(4)
Pt6 Pt5 Pt4 60.60(2)
C7 Pt5 Pt9 94.6(7)
C8 Pt5 Pt9 78.9(4)
C6 Pt5 Pt9 95.2(4)
Pt6 Pt5 Pt9 82.55(2)
Pt4 Pt5 Pt9 94.14(3)
C7 Pt5 Pt2 87.9(6)
C8 Pt5 Pt2 69.1(4)
C6 Pt5 Pt2 116.8(4)
Pt6 Pt5 Pt2 82.01(2)
Pt4 Pt5 Pt2 102.74(2)
Pt9 Pt5 Pt2 147.57(3)
C9 Pt6 C8 103.4(6)
C9 Pt6 C10 99.6(6)
C8 Pt6 C10 156.7(6)
C9 Pt6 Pt5 153.2(5)
C8 Pt6 Pt5 50.0(4)
C10 Pt6 Pt5 106.8(4)
C9 Pt6 Pt4 146.2(4)
C8 Pt6 Pt4 110.1(4)
C10 Pt6 Pt4 46.7(4)
Pt5 Pt6 Pt4 60.13(2)
C9 Pt6 Pt3 89.1(4)
C8 Pt6 Pt3 95.7(4)
C10 Pt6 Pt3 80.4(3)
Pt5 Pt6 Pt3 90.35(2)
Pt4 Pt6 Pt3 83.31(2)
C9 Pt6 Pt7 79.8(4)
C8 Pt6 Pt7 82.0(4)
C10 Pt6 Pt7 106.4(3)
Pt5 Pt6 Pt7 97.18(2)
Pt4 Pt6 Pt7 108.82(3)
Pt3 Pt6 Pt7 167.75(3)
C11 Pt7 C16 105.6(8)
C11 Pt7 C12 98.5(8)
C16 Pt7 C12 150.3(8)
C11 Pt7 Pt8 146.4(6)
C16 Pt7 Pt8 106.6(6)
C12 Pt7 Pt8 47.9(5)
C11 Pt7 Pt9 152.9(6)
C16 Pt7 Pt9 47.4(6)
C12 Pt7 Pt9 107.4(5)
Pt8 Pt7 Pt9 59.99(3)
C11 Pt7 Pt6 107.3(5)
C16 Pt7 Pt6 103.6(5)
C12 Pt7 Pt6 85.1(4)
Pt8 Pt7 Pt6 74.19(2)
Pt9 Pt7 Pt6 82.93(2)
C13 Pt8 C14 100.2(10)
C13 Pt8 C12 101.4(10)
C14 Pt8 C12 149.0(7)
C13 Pt8 Pt9 147.2(8)
C14 Pt8 Pt9 47.2(6)
C12 Pt8 Pt9 107.7(6)
C13 Pt8 Pt7 148.9(7)
C14 Pt8 Pt7 106.0(6)
C12 Pt8 Pt7 48.2(6)
Pt9 Pt8 Pt7 60.01(3)
C13 Pt8 Pt4 92.0(7)
C14 Pt8 Pt4 89.8(4)
C12 Pt8 Pt4 111.3(5)
Pt9 Pt8 Pt4 91.26(3)
Pt7 Pt8 Pt4 104.53(3)
C15 Pt9 C14 101.9(10)
C15 Pt9 C16 103.7(8)
C14 Pt9 C16 147.0(8)
C15 Pt9 Pt8 148.5(6)
C14 Pt9 Pt8 46.8(7)
C16 Pt9 Pt8 107.0(6)
C15 Pt9 Pt7 151.3(6)
C14 Pt9 Pt7 105.6(7)
C16 Pt9 Pt7 47.8(6)
Pt8 Pt9 Pt7 60.00(3)
C15 Pt9 Pt5 90.2(6)
C14 Pt9 Pt5 93.5(4)
C16 Pt9 Pt5 106.8(5)
Pt8 Pt9 Pt5 88.01(3)
Pt7 Pt9 Pt5 95.89(2)
O1 C1 Pt1 146.3(13)
O1 C1 Pt2 131.7(12)
Pt1 C1 Pt2 81.1(6)
O2 C2 Pt2 173(2)
O3 C3 Pt2 140.9(13)
O3 C3 Pt3 137.2(13)
Pt2 C3 Pt3 81.9(6)
O4 C4 Pt3 177.8(18)
O5 C5 Pt1 144.2(11)
O5 C5 Pt3 133.8(12)
Pt1 C5 Pt3 82.0(6)
O6 C6 Pt4 144.0(12)
O6 C6 Pt5 135.4(12)
Pt4 C6 Pt5 80.6(6)
O7 C7 Pt5 174.2(19)
O8 C8 Pt5 144.9(13)
O8 C8 Pt6 136.8(13)
Pt5 C8 Pt6 78.3(7)
O9 C9 Pt6 173.6(14)
O10 C10 Pt4 149.3(14)
O10 C10 Pt6 130.9(12)
Pt4 C10 Pt6 79.8(6)
O11 C11 Pt7 174.8(18)
O12 C12 Pt8 138.9(16)
O12 C12 Pt7 137.1(14)
Pt8 C12 Pt7 83.9(8)
O13 C13 Pt8 167(2)
O14 C14 Pt8 135.8(17)
O14 C14 Pt9 137.7(19)
Pt8 C14 Pt9 86.0(9)
O15 C15 Pt9 171(2)
O16 C16 Pt9 139.6(15)
O16 C16 Pt7 135.5(15)
Pt9 C16 Pt7 84.8(9)
C21 P1 C107 106.0(5)
C21 P1 C101 102.3(5)
C107 P1 C101 103.7(5)
C21 P1 Pt1 115.8(4)
C107 P1 Pt1 111.7(3)
C101 P1 Pt1 116.1(4)
C207 P2 C22 100.1(5)
C207 P2 C201 101.9(4)
C22 P2 C201 102.4(5)
C207 P2 Pt4 118.3(3)
C22 P2 Pt4 114.5(4)
C201 P2 Pt4 117.0(3)
C22 C21 P1 115.0(8)
C22 C21 H21A 108.5
P1 C21 H21A 108.5
C22 C21 H21B 108.5
P1 C21 H21B 108.5
H21A C21 H21B 107.5
C21 C22 P2 112.8(9)
C21 C22 H22A 109.0
P2 C22 H22A 109.0
C21 C22 H22B 109.0
P2 C22 H22B 109.0
H22A C22 H22B 107.8
C102 C101 C106 120.0
C102 C101 P1 117.1(6)
C106 C101 P1 122.9(6)
C101 C102 C103 120.0
C101 C102 H102 120.0
C103 C102 H102 120.0
C104 C103 C102 120.0
C104 C103 H103 120.0
C102 C103 H103 120.0
C103 C104 C105 120.0
C103 C104 H104 120.0
C105 C104 H104 120.0
C106 C105 C104 120.0
C106 C105 H105 120.0
C104 C105 H105 120.0
C105 C106 C101 120.0
C105 C106 H106 120.0
C101 C106 H106 120.0
C108 C107 C112 120.0
C108 C107 P1 122.0(6)
C112 C107 P1 118.0(6)
C107 C108 C109 120.0
C107 C108 H108 120.0
C109 C108 H108 120.0
C110 C109 C108 120.0
C110 C109 H109 120.0
C108 C109 H109 120.0
C109 C110 C111 120.0
C109 C110 H110 120.0
C111 C110 H110 120.0
C110 C111 C112 120.0
C110 C111 H111 120.0
C112 C111 H111 120.0
C111 C112 C107 120.0
C111 C112 H112 120.0
C107 C112 H112 120.0
C202 C201 C206 120.0
C202 C201 P2 117.9(6)
C206 C201 P2 122.1(6)
C201 C202 C203 120.0
C201 C202 H202 120.0
C203 C202 H202 120.0
C204 C203 C202 120.0
C204 C203 H203 120.0
C202 C203 H203 120.0
C203 C204 C205 120.0
C203 C204 H204 120.0
C205 C204 H204 120.0
C204 C205 C206 120.0
C204 C205 H205 120.0
C206 C205 H205 120.0
C205 C206 C201 120.0
C205 C206 H206 120.0
C201 C206 H206 120.0
C208 C207 C212 120.0
C208 C207 P2 119.1(5)
C212 C207 P2 120.8(5)
C207 C208 C209 120.0
C207 C208 H208 120.0
C209 C208 H208 120.0
C208 C209 C210 120.0
C208 C209 H209 120.0
C210 C209 H209 120.0
C209 C210 C211 120.0
C209 C210 H210 120.0
C211 C210 H210 120.0
C210 C211 C212 120.0
C210 C211 H211 120.0
C212 C211 H211 120.0
C211 C212 C207 120.0
C211 C212 H212 120.0
C207 C212 H212 120.0
C135 N1 C133 108.8(13)
C135 N1 C131 110.7(12)
C133 N1 C131 107.5(12)
C135 N1 C137 114.3(13)
C133 N1 C137 109.4(12)
C131 N1 C137 105.9(11)
N1 C131 C132 118.1(14)
N1 C131 H13A 107.8
C132 C131 H13A 107.8
N1 C131 H13B 107.8
C132 C131 H13B 107.8
H13A C131 H13B 107.1
C131 C132 H13C 109.5
C131 C132 H13D 109.5
H13C C132 H13D 109.5
C131 C132 H13E 109.5
H13C C132 H13E 109.5
H13D C132 H13E 109.5
N1 C133 C134 118.6(14)
N1 C133 H13F 107.7
C134 C133 H13F 107.7
N1 C133 H13G 107.7
C134 C133 H13G 107.7
H13F C133 H13G 107.1
C133 C134 H13H 109.5
C133 C134 H13I 109.5
H13H C134 H13I 109.5
C133 C134 H13J 109.5
H13H C134 H13J 109.5
H13I C134 H13J 109.5
N1 C135 C136 115.6(16)
N1 C135 H13K 108.4
C136 C135 H13K 108.4
N1 C135 H13L 108.4
C136 C135 H13L 108.4
H13K C135 H13L 107.4
C135 C136 H13M 109.5
C135 C136 H13N 109.5
H13M C136 H13N 109.5
C135 C136 H13O 109.5
H13M C136 H13O 109.5
H13N C136 H13O 109.5
C138 C137 N1 115.0(13)
C138 C137 H13P 108.5
N1 C137 H13P 108.5
C138 C137 H13Q 108.5
N1 C137 H13Q 108.5
H13P C137 H13Q 107.5
C137 C138 H13R 109.5
C137 C138 H13S 109.5
H13R C138 H13S 109.5
C137 C138 H13T 109.5
H13R C138 H13T 109.5
H13S C138 H13T 109.5
C237 N2 C231 114.4(13)
C237 N2 C233 105.0(12)
C231 N2 C233 110.7(13)
C237 N2 C235 110.1(12)
C231 N2 C235 106.1(11)
C233 N2 C235 110.6(12)
N2 C231 C232 116.7(14)
N2 C231 H23A 108.1
C232 C231 H23A 108.1
N2 C231 H23B 108.1
C232 C231 H23B 108.1
H23A C231 H23B 107.3
C231 C232 H23C 109.5
C231 C232 H23D 109.5
H23C C232 H23D 109.5
C231 C232 H23E 109.5
H23C C232 H23E 109.5
H23D C232 H23E 109.5
N2 C233 C234 111.9(13)
N2 C233 H23F 109.2
C234 C233 H23F 109.2
N2 C233 H23G 109.2
C234 C233 H23G 109.2
H23F C233 H23G 107.9
C233 C234 H23H 109.5
C233 C234 H23I 109.5
H23H C234 H23I 109.5
C233 C234 H23J 109.5
H23H C234 H23J 109.5
H23I C234 H23J 109.5
C236 C235 N2 116.1(12)
C236 C235 H23K 108.3
N2 C235 H23K 108.3
C236 C235 H23L 108.3
N2 C235 H23L 108.3
H23K C235 H23L 107.4
C235 C236 H23M 109.5
C235 C236 H23N 109.5
H23M C236 H23N 109.5
C235 C236 H23O 109.5
H23M C236 H23O 109.5
H23N C236 H23O 109.5
N2 C237 C238 112.3(14)
N2 C237 H23P 109.1
C238 C237 H23P 109.1
N2 C237 H23Q 109.1
C238 C237 H23Q 109.1
H23P C237 H23Q 107.9
C237 C238 H23R 109.5
C237 C238 H23S 109.5
H23R C238 H23S 109.5
C237 C238 H23T 109.5
H23R C238 H23T 109.5
H23S C238 H23T 109.5
C302 C301 H30A 109.5
C302 C301 H30B 109.5
H30A C301 H30B 109.5
C302 C301 H30C 109.5
H30A C301 H30C 109.5
H30B C301 H30C 109.5
O302 C302 C301 117(3)
O302 C302 C303 118(3)
C301 C302 C303 123(2)
C302 C303 H30D 109.5
C302 C303 H30E 109.5
H30D C303 H30E 109.5
C302 C303 H30F 109.5
H30D C303 H30F 109.5
H30E C303 H30F 109.5
C402 C401 H40A 109.5
C402 C401 H40B 109.5
H40A C401 H40B 109.5
C402 C401 H40C 109.5
H40A C401 H40C 109.5
H40B C401 H40C 109.5
O402 C402 C401 113(3)
O402 C402 C403 120(3)
C401 C402 C403 127(3)
C402 C403 H40D 109.5
C402 C403 H40E 109.5
H40D C403 H40E 109.5
C402 C403 H40F 109.5
H40D C403 H40F 109.5
H40E C403 H40F 109.5

loop_
_geom_bond_atom_site_label_1
_geom_bond_atom_site_label_2
_geom_bond_distance
Pt1 C1 1.963(16)
Pt1 C5 1.982(16)
Pt1 P1 2.263(4)
Pt1 Pt2 2.6588(10)
Pt1 Pt3 2.6696(9)
Pt2 C2 1.82(2)
Pt2 C3 1.985(16)
Pt2 C1 2.121(15)
Pt2 Pt3 2.6632(9)
Pt2 Pt5 3.1474(9)
Pt3 C4 1.834(17)
Pt3 C3 2.078(15)
Pt3 C5 2.084(14)
Pt3 Pt6 2.9968(9)
Pt4 C10 1.985(16)
Pt4 C6 2.038(16)
Pt4 P2 2.282(4)
Pt4 Pt5 2.6716(10)
Pt4 Pt6 2.6841(9)
Pt4 Pt8 3.1884(10)
Pt5 C7 1.721(18)
Pt5 C8 2.073(17)
Pt5 C6 2.092(15)
Pt5 Pt6 2.6485(10)
Pt5 Pt9 3.0560(10)
Pt6 C9 1.833(14)
Pt6 C8 2.122(17)
Pt6 C10 2.194(18)
Pt6 Pt7 3.0195(9)
Pt7 C11 1.84(2)
Pt7 C16 1.98(2)
Pt7 C12 2.00(2)
Pt7 Pt8 2.6676(11)
Pt7 Pt9 2.6680(10)
Pt8 C13 1.83(2)
Pt8 C14 1.95(2)
Pt8 C12 1.991(18)
Pt8 Pt9 2.6672(11)
Pt9 C15 1.83(2)
Pt9 C14 1.96(2)
Pt9 C16 1.97(2)
C1 O1 1.205(16)
C2 O2 1.17(2)
C3 O3 1.171(16)
C4 O4 1.118(17)
C5 O5 1.225(16)
C6 O6 1.185(16)
C7 O7 1.23(2)
C8 O8 1.154(18)
C9 O9 1.180(15)
C10 O10 1.168(17)
C11 O11 1.15(2)
C12 O12 1.22(2)
C13 O13 1.12(2)
C14 O14 1.29(2)
C15 O15 1.09(2)
C16 O16 1.24(2)
P1 C21 1.813(13)
P1 C107 1.816(7)
P1 C101 1.837(8)
P2 C207 1.816(7)
P2 C22 1.827(12)
P2 C201 1.835(7)
C21 C22 1.519(16)
C21 H21A 0.9700
C21 H21B 0.9700
C22 H22A 0.9700
C22 H22B 0.9700
C101 C102 1.3900
C101 C106 1.3900
C102 C103 1.3900
C102 H102 0.9300
C103 C104 1.3900
C103 H103 0.9300
C104 C105 1.3900
C104 H104 0.9300
C105 C106 1.3900
C105 H105 0.9300
C106 H106 0.9300
C107 C108 1.3900
C107 C112 1.3900
C108 C109 1.3900
C108 H108 0.9300
C109 C110 1.3900
C109 H109 0.9300
C110 C111 1.3900
C110 H110 0.9300
C111 C112 1.3900
C111 H111 0.9300
C112 H112 0.9300
C201 C202 1.3900
C201 C206 1.3900
C202 C203 1.3900
C202 H202 0.9300
C203 C204 1.3900
C203 H203 0.9300
C204 C205 1.3900
C204 H204 0.9300
C205 C206 1.3900
C205 H205 0.9300
C206 H206 0.9300
C207 C208 1.3900
C207 C212 1.3900
C208 C209 1.3900
C208 H208 0.9300
C209 C210 1.3900
C209 H209 0.9300
C210 C211 1.3900
C210 H210 0.9300
C211 C212 1.3900
C211 H211 0.9300
C212 H212 0.9300
N1 C135 1.483(14)
N1 C133 1.489(14)
N1 C131 1.505(14)
N1 C137 1.510(14)
C131 C132 1.526(15)
C131 H13A 0.9700
C131 H13B 0.9700
C132 H13C 0.9600
C132 H13D 0.9600
C132 H13E 0.9600
C133 C134 1.494(15)
C133 H13F 0.9700
C133 H13G 0.9700
C134 H13H 0.9600
C134 H13I 0.9600
C134 H13J 0.9600
C135 C136 1.527(16)
C135 H13K 0.9700
C135 H13L 0.9700
C136 H13M 0.9600
C136 H13N 0.9600
C136 H13O 0.9600
C137 C138 1.482(15)
C137 H13P 0.9700
C137 H13Q 0.9700
C138 H13R 0.9600
C138 H13S 0.9600
C138 H13T 0.9600
N2 C237 1.494(14)
N2 C231 1.500(14)
N2 C233 1.504(14)
N2 C235 1.524(13)
C231 C232 1.530(15)
C231 H23A 0.9700
C231 H23B 0.9700
C232 H23C 0.9600
C232 H23D 0.9600
C232 H23E 0.9600
C233 C234 1.514(16)
C233 H23F 0.9700
C233 H23G 0.9700
C234 H23H 0.9600
C234 H23I 0.9600
C234 H23J 0.9600
C235 C236 1.516(14)
C235 H23K 0.9700
C235 H23L 0.9700
C236 H23M 0.9600
C236 H23N 0.9600
C236 H23O 0.9600
C237 C238 1.554(16)
C237 H23P 0.9700
C237 H23Q 0.9700
C238 H23R 0.9600
C238 H23S 0.9600
C238 H23T 0.9600
C301 C302 1.484(15)
C301 H30A 0.9600
C301 H30B 0.9600
C301 H30C 0.9600
C302 O302 1.239(15)
C302 C303 1.492(15)
C303 H30D 0.9600
C303 H30E 0.9600
C303 H30F 0.9600
C401 C402 1.481(16)
C401 H40A 0.9600
C401 H40B 0.9600
C401 H40C 0.9600
C402 O402 1.224(16)
C402 C403 1.482(16)
C403 H40D 0.9600
C403 H40E 0.9600
C403 H40F 0.9600

loop_
_geom_torsion_atom_site_label_1
_geom_torsion_atom_site_label_2
_geom_torsion_atom_site_label_3
_geom_torsion_atom_site_label_4
_geom_torsion
C1 Pt1 Pt2 C2 12.3(14)
C5 Pt1 Pt2 C2 166.4(13)
P1 Pt1 Pt2 C2 14.5(13)
Pt3 Pt1 Pt2 C2 179.0(12)
C1 Pt1 Pt2 C3 -157.5(7)
C5 Pt1 Pt2 C3 -3.4(6)
P1 Pt1 Pt2 C3 -155.3(5)
Pt3 Pt1 Pt2 C3 9.2(5)
C5 Pt1 Pt2 C1 154.1(7)
P1 Pt1 Pt2 C1 2.2(6)
Pt3 Pt1 Pt2 C1 166.7(6)
C1 Pt1 Pt2 Pt3 -166.7(6)
C5 Pt1 Pt2 Pt3 -12.5(4)
P1 Pt1 Pt2 Pt3 -164.50(19)
C1 Pt1 Pt2 Pt5 96.4(6)
C5 Pt1 Pt2 Pt5 -109.5(4)
P1 Pt1 Pt2 Pt5 98.59(19)
Pt3 Pt1 Pt2 Pt5 -96.91(2)
C2 Pt2 Pt3 C4 -2.6(19)
C3 Pt2 Pt3 C4 7.3(12)
C1 Pt2 Pt3 C4 166.0(11)
Pt1 Pt2 Pt3 C4 176.1(10)
Pt5 Pt2 Pt3 C4 -112.9(10)
C2 Pt2 Pt3 C3 -9.9(16)
C1 Pt2 Pt3 C3 158.7(7)
Pt1 Pt2 Pt3 C3 168.8(6)
Pt5 Pt2 Pt3 C3 -120.2(6)
C2 Pt2 Pt3 C5 -167.0(16)
C3 Pt2 Pt3 C5 -157.1(7)
C1 Pt2 Pt3 C5 1.6(6)
Pt1 Pt2 Pt3 C5 11.7(4)
Pt5 Pt2 Pt3 C5 82.7(4)
C2 Pt2 Pt3 Pt1 -178.7(15)
C3 Pt2 Pt3 Pt1 -168.8(6)
C1 Pt2 Pt3 Pt1 -10.1(4)
Pt5 Pt2 Pt3 Pt1 71.02(2)
C2 Pt2 Pt3 Pt6 83.1(15)
C3 Pt2 Pt3 Pt6 93.0(6)
C1 Pt2 Pt3 Pt6 -108.3(4)
Pt1 Pt2 Pt3 Pt6 -98.22(2)
Pt5 Pt2 Pt3 Pt6 -27.20(2)
C1 Pt1 Pt3 C4 -165.1(11)
C5 Pt1 Pt3 C4 -11.7(11)
P1 Pt1 Pt3 C4 -10.1(10)
Pt2 Pt1 Pt3 C4 -176.3(10)
C1 Pt1 Pt3 C3 2.6(6)
C5 Pt1 Pt3 C3 156.0(7)
P1 Pt1 Pt3 C3 157.6(5)
Pt2 Pt1 Pt3 C3 -8.6(4)
C1 Pt1 Pt3 C5 -153.4(7)
P1 Pt1 Pt3 C5 1.6(5)
Pt2 Pt1 Pt3 C5 -164.6(5)
C1 Pt1 Pt3 Pt2 11.2(5)
C5 Pt1 Pt3 Pt2 164.6(5)
P1 Pt1 Pt3 Pt2 166.20(17)
C1 Pt1 Pt3 Pt6 92.5(5)
C5 Pt1 Pt3 Pt6 -114.1(5)
P1 Pt1 Pt3 Pt6 -112.53(17)
Pt2 Pt1 Pt3 Pt6 81.28(2)
C10 Pt4 Pt5 C7 175.1(12)
C6 Pt4 Pt5 C7 -10.4(12)
P2 Pt4 Pt5 C7 5.6(11)
Pt6 Pt4 Pt5 C7 177.3(11)
Pt8 Pt4 Pt5 C7 -111.8(11)
C10 Pt4 Pt5 C8 -1.6(6)
C6 Pt4 Pt5 C8 173.0(6)
P2 Pt4 Pt5 C8 -171.0(4)
Pt6 Pt4 Pt5 C8 0.7(4)
Pt8 Pt4 Pt5 C8 71.6(4)
C10 Pt4 Pt5 C6 -174.6(6)
P2 Pt4 Pt5 C6 16.0(5)
Pt6 Pt4 Pt5 C6 -172.3(5)
Pt8 Pt4 Pt5 C6 -101.4(5)
C10 Pt4 Pt5 Pt6 -2.3(4)
C6 Pt4 Pt5 Pt6 172.3(5)
P2 Pt4 Pt5 Pt6 -171.71(18)
Pt8 Pt4 Pt5 Pt6 70.90(2)
C10 Pt4 Pt5 Pt9 -81.3(4)
C6 Pt4 Pt5 Pt9 93.2(5)
P2 Pt4 Pt5 Pt9 109.25(18)
Pt6 Pt4 Pt5 Pt9 -79.04(2)
Pt8 Pt4 Pt5 Pt9 -8.14(2)
C10 Pt4 Pt5 Pt2 70.8(4)
C6 Pt4 Pt5 Pt2 -114.6(5)
P2 Pt4 Pt5 Pt2 -98.63(18)
Pt6 Pt4 Pt5 Pt2 73.08(2)
Pt8 Pt4 Pt5 Pt2 143.98(3)
C2 Pt2 Pt5 C7 34.1(9)
C3 Pt2 Pt5 C7 143.2(8)
C1 Pt2 Pt5 C7 -64.6(8)
Pt1 Pt2 Pt5 C7 -111.6(6)
Pt3 Pt2 Pt5 C7 -171.2(6)
C2 Pt2 Pt5 C8 -71.4(8)
C3 Pt2 Pt5 C8 37.7(7)
C1 Pt2 Pt5 C8 -170.1(6)
Pt1 Pt2 Pt5 C8 142.9(5)
Pt3 Pt2 Pt5 C8 83.3(5)
C2 Pt2 Pt5 C6 129.3(8)
C3 Pt2 Pt5 C6 -121.6(7)
C1 Pt2 Pt5 C6 30.6(6)
Pt1 Pt2 Pt5 C6 -16.4(5)
Pt3 Pt2 Pt5 C6 -76.0(5)
C2 Pt2 Pt5 Pt6 -123.3(6)
C3 Pt2 Pt5 Pt6 -14.2(5)
C1 Pt2 Pt5 Pt6 138.0(4)
Pt1 Pt2 Pt5 Pt6 90.97(2)
Pt3 Pt2 Pt5 Pt6 31.34(2)
C2 Pt2 Pt5 Pt4 179.4(6)
C3 Pt2 Pt5 Pt4 -71.5(5)
C1 Pt2 Pt5 Pt4 80.7(4)
Pt1 Pt2 Pt5 Pt4 33.66(2)
Pt3 Pt2 Pt5 Pt4 -25.98(3)
C2 Pt2 Pt5 Pt9 -61.0(6)
C3 Pt2 Pt5 Pt9 48.1(5)
C1 Pt2 Pt5 Pt9 -159.7(4)
Pt1 Pt2 Pt5 Pt9 153.25(5)
Pt3 Pt2 Pt5 Pt9 93.61(6)
C7 Pt5 Pt6 C9 -5.4(18)
C8 Pt5 Pt6 C9 -8.4(10)
C6 Pt5 Pt6 C9 176.9(10)
Pt4 Pt5 Pt6 C9 170.8(9)
Pt9 Pt5 Pt6 C9 -90.2(9)
Pt2 Pt5 Pt6 C9 61.2(9)
C7 Pt5 Pt6 C8 3.0(16)
C6 Pt5 Pt6 C8 -174.7(6)
Pt4 Pt5 Pt6 C8 179.2(5)
Pt9 Pt5 Pt6 C8 -81.7(5)
Pt2 Pt5 Pt6 C8 69.7(5)
C7 Pt5 Pt6 C10 -174.3(16)
C8 Pt5 Pt6 C10 -177.2(6)
C6 Pt5 Pt6 C10 8.1(5)
Pt4 Pt5 Pt6 C10 2.0(4)
Pt9 Pt5 Pt6 C10 101.0(4)
Pt2 Pt5 Pt6 C10 -107.6(4)
C7 Pt5 Pt6 Pt4 -176.2(16)
C8 Pt5 Pt6 Pt4 -179.2(5)
C6 Pt5 Pt6 Pt4 6.1(4)
Pt9 Pt5 Pt6 Pt4 99.05(3)
Pt2 Pt5 Pt6 Pt4 -109.56(2)
C7 Pt5 Pt6 Pt3 -94.2(16)
C8 Pt5 Pt6 Pt3 -97.1(5)
C6 Pt5 Pt6 Pt3 88.2(4)
Pt4 Pt5 Pt6 Pt3 82.07(2)
Pt9 Pt5 Pt6 Pt3 -178.88(2)
Pt2 Pt5 Pt6 Pt3 -27.48(2)
C7 Pt5 Pt6 Pt7 76.2(16)
C8 Pt5 Pt6 Pt7 73.2(5)
C6 Pt5 Pt6 Pt7 -101.5(4)
Pt4 Pt5 Pt6 Pt7 -107.62(3)
Pt9 Pt5 Pt6 Pt7 -8.57(2)
Pt2 Pt5 Pt6 Pt7 142.83(3)
C10 Pt4 Pt6 C9 4.8(9)
C6 Pt4 Pt6 C9 -178.9(8)
P2 Pt4 Pt6 C9 -1.4(7)
Pt5 Pt4 Pt6 C9 -172.6(7)
Pt8 Pt4 Pt6 C9 91.7(7)
C10 Pt4 Pt6 C8 176.8(6)
C6 Pt4 Pt6 C8 -7.0(5)
P2 Pt4 Pt6 C8 170.6(4)
Pt5 Pt4 Pt6 C8 -0.6(4)
Pt8 Pt4 Pt6 C8 -96.4(4)
C6 Pt4 Pt6 C10 176.3(6)
P2 Pt4 Pt6 C10 -6.2(5)
Pt5 Pt4 Pt6 C10 -177.4(5)
Pt8 Pt4 Pt6 C10 86.8(5)
C10 Pt4 Pt6 Pt5 177.4(5)
C6 Pt4 Pt6 Pt5 -6.3(4)
P2 Pt4 Pt6 Pt5 171.20(19)
Pt8 Pt4 Pt6 Pt5 -95.77(2)
C10 Pt4 Pt6 Pt3 83.1(5)
C6 Pt4 Pt6 Pt3 -100.6(4)
P2 Pt4 Pt6 Pt3 76.92(19)
Pt5 Pt4 Pt6 Pt3 -94.28(2)
Pt8 Pt4 Pt6 Pt3 169.95(2)
C10 Pt4 Pt6 Pt7 -95.1(5)
C6 Pt4 Pt6 Pt7 81.2(4)
P2 Pt4 Pt6 Pt7 -101.29(19)
Pt5 Pt4 Pt6 Pt7 87.51(3)
Pt8 Pt4 Pt6 Pt7 -8.26(3)
C4 Pt3 Pt6 C9 30.6(6)
C3 Pt3 Pt6 C9 -72.9(6)
C5 Pt3 Pt6 C9 134.8(7)
Pt2 Pt3 Pt6 C9 -120.3(4)
Pt1 Pt3 Pt6 C9 -179.4(5)
C4 Pt3 Pt6 C8 133.9(7)
C3 Pt3 Pt6 C8 30.5(6)
C5 Pt3 Pt6 C8 -121.9(6)
Pt2 Pt3 Pt6 C8 -17.0(4)
Pt1 Pt3 Pt6 C8 -76.1(4)
C4 Pt3 Pt6 C10 -69.3(7)
C3 Pt3 Pt6 C10 -172.7(6)
C5 Pt3 Pt6 C10 34.9(6)
Pt2 Pt3 Pt6 C10 139.8(4)
Pt1 Pt3 Pt6 C10 80.7(4)
C4 Pt3 Pt6 Pt5 -176.2(6)
C3 Pt3 Pt6 Pt5 80.3(5)
C5 Pt3 Pt6 Pt5 -72.1(5)
Pt2 Pt3 Pt6 Pt5 32.85(3)
Pt1 Pt3 Pt6 Pt5 -26.25(3)
C4 Pt3 Pt6 Pt4 -116.4(6)
C3 Pt3 Pt6 Pt4 140.2(5)
C5 Pt3 Pt6 Pt4 -12.2(5)
Pt2 Pt3 Pt6 Pt4 92.70(3)
Pt1 Pt3 Pt6 Pt4 33.60(2)
C4 Pt3 Pt6 Pt7 55.6(6)
C3 Pt3 Pt6 Pt7 -47.8(5)
C5 Pt3 Pt6 Pt7 159.8(5)
Pt2 Pt3 Pt6 Pt7 -95.27(14)
Pt1 Pt3 Pt6 Pt7 -154.37(13)
C9 Pt6 Pt7 C11 8.5(7)
C8 Pt6 Pt7 C11 -96.7(7)
C10 Pt6 Pt7 C11 105.6(7)
Pt5 Pt6 Pt7 C11 -144.5(6)
Pt4 Pt6 Pt7 C11 154.7(6)
Pt3 Pt6 Pt7 C11 -17.0(6)
C9 Pt6 Pt7 C16 119.9(7)
C8 Pt6 Pt7 C16 14.7(7)
C10 Pt6 Pt7 C16 -143.0(7)
Pt5 Pt6 Pt7 C16 -33.1(6)
Pt4 Pt6 Pt7 C16 -93.9(6)
Pt3 Pt6 Pt7 C16 94.4(6)
C9 Pt6 Pt7 C12 -88.8(7)
C8 Pt6 Pt7 C12 165.9(7)
C10 Pt6 Pt7 C12 8.2(6)
Pt5 Pt6 Pt7 C12 118.1(5)
Pt4 Pt6 Pt7 C12 57.3(5)
Pt3 Pt6 Pt7 C12 -114.3(5)
C9 Pt6 Pt7 Pt8 -136.4(5)
C8 Pt6 Pt7 Pt8 118.3(4)
C10 Pt6 Pt7 Pt8 -39.3(4)
Pt5 Pt6 Pt7 Pt8 70.55(3)
Pt4 Pt6 Pt7 Pt8 9.73(3)
Pt3 Pt6 Pt7 Pt8 -161.90(13)
C9 Pt6 Pt7 Pt9 162.9(5)
C8 Pt6 Pt7 Pt9 57.6(4)
C10 Pt6 Pt7 Pt9 -100.1(4)
Pt5 Pt6 Pt7 Pt9 9.81(3)
Pt4 Pt6 Pt7 Pt9 -51.01(3)
Pt3 Pt6 Pt7 Pt9 137.36(13)
C11 Pt7 Pt8 C13 14.2(17)
C16 Pt7 Pt8 C13 -148.3(15)
C12 Pt7 Pt8 C13 14.1(15)
Pt9 Pt7 Pt8 C13 -157.2(14)
Pt6 Pt7 Pt8 C13 111.9(14)
C11 Pt7 Pt8 C14 160.3(11)
C16 Pt7 Pt8 C14 -2.1(7)
C12 Pt7 Pt8 C14 160.2(8)
Pt9 Pt7 Pt8 C14 -11.1(5)
Pt6 Pt7 Pt8 C14 -102.0(5)
C11 Pt7 Pt8 C12 0.1(11)
C16 Pt7 Pt8 C12 -162.3(8)
Pt9 Pt7 Pt8 C12 -171.3(6)
Pt6 Pt7 Pt8 C12 97.8(6)
C11 Pt7 Pt8 Pt9 171.4(10)
C16 Pt7 Pt8 Pt9 9.0(5)
C12 Pt7 Pt8 Pt9 171.3(6)
Pt6 Pt7 Pt8 Pt9 -90.91(2)
C11 Pt7 Pt8 Pt4 -105.7(10)
C16 Pt7 Pt8 Pt4 91.9(5)
C12 Pt7 Pt8 Pt4 -105.8(6)
Pt9 Pt7 Pt8 Pt4 82.92(3)
Pt6 Pt7 Pt8 Pt4 -7.99(2)
C10 Pt4 Pt8 C13 -88.5(9)
C6 Pt4 Pt8 C13 107.1(9)
P2 Pt4 Pt8 C13 5.3(8)
Pt5 Pt4 Pt8 C13 156.7(8)
Pt6 Pt4 Pt8 C13 -144.2(8)
C10 Pt4 Pt8 C14 171.3(8)
C6 Pt4 Pt8 C14 6.9(7)
P2 Pt4 Pt8 C14 -94.9(6)
Pt5 Pt4 Pt8 C14 56.5(6)
Pt6 Pt4 Pt8 C14 115.6(6)
C10 Pt4 Pt8 C12 14.5(8)
C6 Pt4 Pt8 C12 -149.9(8)
P2 Pt4 Pt8 C12 108.3(6)
Pt5 Pt4 Pt8 C12 -100.3(6)
Pt6 Pt4 Pt8 C12 -41.2(6)
C10 Pt4 Pt8 Pt9 124.1(5)
C6 Pt4 Pt8 Pt9 -40.2(4)
P2 Pt4 Pt8 Pt9 -142.06(10)
Pt5 Pt4 Pt8 Pt9 9.32(3)
Pt6 Pt4 Pt8 Pt9 68.44(3)
C10 Pt4 Pt8 Pt7 64.8(5)
C6 Pt4 Pt8 Pt7 -99.5(4)
P2 Pt4 Pt8 Pt7 158.65(10)
Pt5 Pt4 Pt8 Pt7 -49.97(3)
Pt6 Pt4 Pt8 Pt7 9.15(3)
C13 Pt8 Pt9 C15 -16.6(17)
C14 Pt8 Pt9 C15 -9.6(13)
C12 Pt8 Pt9 C15 -168.2(13)
Pt7 Pt8 Pt9 C15 -175.0(12)
Pt4 Pt8 Pt9 C15 78.9(12)
C13 Pt8 Pt9 C14 -7.1(14)
C12 Pt8 Pt9 C14 -158.6(8)
Pt7 Pt8 Pt9 C14 -165.4(6)
Pt4 Pt8 Pt9 C14 88.5(6)
C13 Pt8 Pt9 C16 149.3(13)
C14 Pt8 Pt9 C16 156.4(7)
C12 Pt8 Pt9 C16 -2.2(7)
Pt7 Pt8 Pt9 C16 -9.0(5)
Pt4 Pt8 Pt9 C16 -115.1(5)
C13 Pt8 Pt9 Pt7 158.3(13)
C14 Pt8 Pt9 Pt7 165.4(6)
C12 Pt8 Pt9 Pt7 6.8(5)
Pt4 Pt8 Pt9 Pt7 -106.09(3)
C13 Pt8 Pt9 Pt5 -103.7(13)
C14 Pt8 Pt9 Pt5 -96.6(6)
C12 Pt8 Pt9 Pt5 104.8(5)
Pt7 Pt8 Pt9 Pt5 97.97(2)
Pt4 Pt8 Pt9 Pt5 -8.11(2)
C11 Pt7 Pt9 C15 5.0(17)
C16 Pt7 Pt9 C15 6.2(14)
C12 Pt7 Pt9 C15 167.8(14)
Pt8 Pt7 Pt9 C15 174.5(13)
Pt6 Pt7 Pt9 C15 -109.7(13)
C11 Pt7 Pt9 C14 -158.5(12)
C16 Pt7 Pt9 C14 -157.3(8)
C12 Pt7 Pt9 C14 4.2(6)
Pt8 Pt7 Pt9 C14 11.0(4)
Pt6 Pt7 Pt9 C14 86.8(4)
C11 Pt7 Pt9 C16 -1.3(13)
C12 Pt7 Pt9 C16 161.5(8)
Pt8 Pt7 Pt9 C16 168.3(6)
Pt6 Pt7 Pt9 C16 -115.9(6)
C11 Pt7 Pt9 Pt8 -169.5(12)
C16 Pt7 Pt9 Pt8 -168.3(6)
C12 Pt7 Pt9 Pt8 -6.8(5)
Pt6 Pt7 Pt9 Pt8 75.79(2)
C11 Pt7 Pt9 Pt5 106.2(12)
C16 Pt7 Pt9 Pt5 107.4(6)
C12 Pt7 Pt9 Pt5 -91.0(5)
Pt8 Pt7 Pt9 Pt5 -84.27(3)
Pt6 Pt7 Pt9 Pt5 -8.47(2)
C7 Pt5 Pt9 C15 6.3(8)
C8 Pt5 Pt9 C15 109.3(8)
C6 Pt5 Pt9 C15 -89.8(7)
Pt6 Pt5 Pt9 C15 161.6(6)
Pt4 Pt5 Pt9 C15 -138.8(6)
Pt2 Pt5 Pt9 C15 99.5(6)
C7 Pt5 Pt9 C14 108.2(9)
C8 Pt5 Pt9 C14 -148.7(9)
C6 Pt5 Pt9 C14 12.2(9)
Pt6 Pt5 Pt9 C14 -96.4(7)
Pt4 Pt5 Pt9 C14 -36.8(7)
Pt2 Pt5 Pt9 C14 -158.6(7)
C7 Pt5 Pt9 C16 -98.1(8)
C8 Pt5 Pt9 C16 5.0(7)
C6 Pt5 Pt9 C16 165.9(7)
Pt6 Pt5 Pt9 C16 57.3(6)
Pt4 Pt5 Pt9 C16 116.9(6)
Pt2 Pt5 Pt9 C16 -4.9(6)
C7 Pt5 Pt9 Pt8 154.8(6)
C8 Pt5 Pt9 Pt8 -102.2(4)
C6 Pt5 Pt9 Pt8 58.7(4)
Pt6 Pt5 Pt9 Pt8 -49.89(3)
Pt4 Pt5 Pt9 Pt8 9.72(3)
Pt2 Pt5 Pt9 Pt8 -112.02(5)
C7 Pt5 Pt9 Pt7 -145.7(6)
C8 Pt5 Pt9 Pt7 -42.6(4)
C6 Pt5 Pt9 Pt7 118.3(4)
Pt6 Pt5 Pt9 Pt7 9.68(3)
Pt4 Pt5 Pt9 Pt7 69.29(3)
Pt2 Pt5 Pt9 Pt7 -52.46(6)
C5 Pt1 C1 O1 111(2)
P1 Pt1 C1 O1 -11(3)
Pt2 Pt1 C1 O1 168(3)
Pt3 Pt1 C1 O1 156(2)
C5 Pt1 C1 Pt2 -57.3(13)
P1 Pt1 C1 Pt2 -178.9(3)
Pt3 Pt1 C1 Pt2 -12.3(5)
C2 Pt2 C1 O1 15.6(19)
C3 Pt2 C1 O1 -125.1(16)
Pt1 Pt2 C1 O1 -171(2)
Pt3 Pt2 C1 O1 -159.3(16)
Pt5 Pt2 C1 O1 116.2(17)
C2 Pt2 C1 Pt1 -173.1(8)
C3 Pt2 C1 Pt1 46.2(14)
Pt3 Pt2 C1 Pt1 12.0(5)
Pt5 Pt2 C1 Pt1 -72.5(4)
C3 Pt2 C2 O2 -67(17)
C1 Pt2 C2 O2 132(17)
Pt1 Pt2 C2 O2 123(16)
Pt3 Pt2 C2 O2 -59(17)
Pt5 Pt2 C2 O2 48(17)
C2 Pt2 C3 O3 -7(2)
C1 Pt2 C3 O3 133(2)
Pt1 Pt2 C3 O3 167.6(19)
Pt3 Pt2 C3 O3 178(2)
Pt5 Pt2 C3 O3 -115(2)
C2 Pt2 C3 Pt3 175.5(7)
C1 Pt2 C3 Pt3 -44.4(14)
Pt1 Pt2 C3 Pt3 -10.3(5)
Pt5 Pt2 C3 Pt3 67.3(5)
C4 Pt3 C3 O3 6(2)
C5 Pt3 C3 O3 -134.8(17)
Pt2 Pt3 C3 O3 -178(2)
Pt1 Pt3 C3 O3 -168.0(18)
Pt6 Pt3 C3 O3 97.8(19)
C4 Pt3 C3 Pt2 -176.4(6)
C5 Pt3 C3 Pt2 43.3(12)
Pt1 Pt3 C3 Pt2 10.1(5)
Pt6 Pt3 C3 Pt2 -84.1(4)
C3 Pt3 C4 O4 162(42)
C5 Pt3 C4 O4 -39(43)
Pt2 Pt3 C4 O4 156(42)
Pt1 Pt3 C4 O4 -30(43)
Pt6 Pt3 C4 O4 73(43)
C1 Pt1 C5 O5 -121(2)
P1 Pt1 C5 O5 1(2)
Pt2 Pt1 C5 O5 -165.4(19)
Pt3 Pt1 C5 O5 -179(2)
C1 Pt1 C5 Pt3 58.7(13)
P1 Pt1 C5 Pt3 -179.1(3)
Pt2 Pt1 C5 Pt3 14.1(5)
C4 Pt3 C5 O5 -6.5(17)
C3 Pt3 C5 O5 134.1(16)
Pt2 Pt3 C5 O5 165.8(14)
Pt1 Pt3 C5 O5 179.6(18)
Pt6 Pt3 C5 O5 -104.0(15)
C4 Pt3 C5 Pt1 173.9(6)
C3 Pt3 C5 Pt1 -45.5(11)
Pt2 Pt3 C5 Pt1 -13.8(5)
Pt6 Pt3 C5 Pt1 76.4(4)
C10 Pt4 C6 O6 -163.4(17)
P2 Pt4 C6 O6 7.7(19)
Pt6 Pt4 C6 O6 -173.5(18)
Pt8 Pt4 C6 O6 -101.5(19)
C10 Pt4 C6 Pt5 17(2)
P2 Pt4 C6 Pt5 -171.8(3)
Pt6 Pt4 C6 Pt5 7.0(4)
Pt8 Pt4 C6 Pt5 79.0(3)
C7 Pt5 C6 O6 -5.7(17)
C8 Pt5 C6 O6 160.9(14)
Pt6 Pt5 C6 O6 173.3(14)
Pt4 Pt5 C6 O6 -179.6(18)
Pt9 Pt5 C6 O6 89.4(15)
Pt2 Pt5 C6 O6 -96.1(15)
C7 Pt5 C6 Pt4 173.9(7)
C8 Pt5 C6 Pt4 -19.6(18)
Pt6 Pt5 C6 Pt4 -7.1(4)
Pt9 Pt5 C6 Pt4 -91.0(3)
Pt2 Pt5 C6 Pt4 83.5(4)
C8 Pt5 C7 O7 131(16)
C6 Pt5 C7 O7 -54(17)
Pt6 Pt5 C7 O7 129(16)
Pt4 Pt5 C7 O7 -46(17)
Pt9 Pt5 C7 O7 -149(16)
Pt2 Pt5 C7 O7 63(17)
C7 Pt5 C8 O8 4(2)
C6 Pt5 C8 O8 -161.8(17)
Pt6 Pt5 C8 O8 -177(2)
Pt4 Pt5 C8 O8 -178(2)
Pt9 Pt5 C8 O8 -88(2)
Pt2 Pt5 C8 O8 87(2)
C7 Pt5 C8 Pt6 -178.7(7)
C6 Pt5 C8 Pt6 15.1(18)
Pt4 Pt5 C8 Pt6 -0.7(5)
Pt9 Pt5 C8 Pt6 89.2(3)
Pt2 Pt5 C8 Pt6 -96.4(4)
C9 Pt6 C8 O8 -6.5(18)
C10 Pt6 C8 O8 -175.9(14)
Pt5 Pt6 C8 O8 177(2)
Pt4 Pt6 C8 O8 178.1(16)
Pt3 Pt6 C8 O8 -96.9(17)
Pt7 Pt6 C8 O8 71.0(17)
C9 Pt6 C8 Pt5 176.1(5)
C10 Pt6 C8 Pt5 6.7(14)
Pt4 Pt6 C8 Pt5 0.7(4)
Pt3 Pt6 C8 Pt5 85.7(3)
Pt7 Pt6 C8 Pt5 -106.4(3)
C8 Pt6 C9 O9 -40(11)
C10 Pt6 C9 O9 136(11)
Pt5 Pt6 C9 O9 -34(12)
Pt4 Pt6 C9 O9 132(11)
Pt3 Pt6 C9 O9 55(11)
Pt7 Pt6 C9 O9 -119(11)
C6 Pt4 C10 O10 166.3(19)
P2 Pt4 C10 O10 -5(2)
Pt5 Pt4 C10 O10 -179(2)
Pt6 Pt4 C10 O10 178(3)
Pt8 Pt4 C10 O10 102(2)
C6 Pt4 C10 Pt6 -12(2)
P2 Pt4 C10 Pt6 177.0(2)
Pt5 Pt4 C10 Pt6 2.4(4)
Pt8 Pt4 C10 Pt6 -76.4(3)
C9 Pt6 C10 O10 4.0(16)
C8 Pt6 C10 O10 173.5(13)
Pt5 Pt6 C10 O10 178.9(14)
Pt4 Pt6 C10 O10 -178.8(17)
Pt3 Pt6 C10 O10 91.4(15)
Pt7 Pt6 C10 O10 -78.1(15)
C9 Pt6 C10 Pt4 -177.3(5)
C8 Pt6 C10 Pt4 -7.7(14)
Pt5 Pt6 C10 Pt4 -2.4(4)
Pt3 Pt6 C10 Pt4 -89.8(3)
Pt7 Pt6 C10 Pt4 100.6(3)
C16 Pt7 C11 O11 -26(19)
C12 Pt7 C11 O11 171(19)
Pt8 Pt7 C11 O11 171(18)
Pt9 Pt7 C11 O11 -25(20)
Pt6 Pt7 C11 O11 84(19)
C13 Pt8 C12 O12 3(2)
C14 Pt8 C12 O12 136(2)
Pt9 Pt8 C12 O12 168(2)
Pt7 Pt8 C12 O12 176(3)
Pt4 Pt8 C12 O12 -94(2)
C13 Pt8 C12 Pt7 -172.6(8)
C14 Pt8 C12 Pt7 -39.3(17)
Pt9 Pt8 C12 Pt7 -7.9(6)
Pt4 Pt8 C12 Pt7 90.7(4)
C11 Pt7 C12 O12 4(2)
C16 Pt7 C12 O12 -140(2)
Pt8 Pt7 C12 O12 -176(2)
Pt9 Pt7 C12 O12 -168(2)
Pt6 Pt7 C12 O12 111(2)
C11 Pt7 C12 Pt8 -179.9(6)
C16 Pt7 C12 Pt8 36.0(15)
Pt9 Pt7 C12 Pt8 7.9(5)
Pt6 Pt7 C12 Pt8 -73.1(4)
C14 Pt8 C13 O13 -130(11)
C12 Pt8 C13 O13 28(11)
Pt9 Pt8 C13 O13 -125(10)
Pt7 Pt8 C13 O13 17(12)
Pt4 Pt8 C13 O13 140(11)
C13 Pt8 C14 O14 3.8(19)
C12 Pt8 C14 O14 -129.9(19)
Pt9 Pt8 C14 O14 -172(2)
Pt7 Pt8 C14 O14 -159.2(16)
Pt4 Pt8 C14 O14 95.7(16)
C13 Pt8 C14 Pt9 176.1(8)
C12 Pt8 C14 Pt9 42.5(17)
Pt7 Pt8 C14 Pt9 13.1(5)
Pt4 Pt8 C14 Pt9 -91.9(4)
C15 Pt9 C14 O14 -13(2)
C16 Pt9 C14 O14 127(2)
Pt8 Pt9 C14 O14 172(2)
Pt7 Pt9 C14 O14 159.0(17)
Pt5 Pt9 C14 O14 -103.9(18)
C15 Pt9 C14 Pt8 174.9(7)
C16 Pt9 C14 Pt8 -44.8(15)
Pt7 Pt9 C14 Pt8 -13.1(5)
Pt5 Pt9 C14 Pt8 84.0(4)
C14 Pt9 C15 O15 150(14)
C16 Pt9 C15 O15 -9(15)
Pt8 Pt9 C15 O15 157(14)
Pt7 Pt9 C15 O15 -13(16)
Pt5 Pt9 C15 O15 -116(14)
C15 Pt9 C16 O16 1(2)
C14 Pt9 C16 O16 -138.8(19)
Pt8 Pt9 C16 O16 -171.3(19)
Pt7 Pt9 C16 O16 178(2)
Pt5 Pt9 C16 O16 96(2)
C15 Pt9 C16 Pt7 -176.9(7)
C14 Pt9 C16 Pt7 43.1(15)
Pt8 Pt9 C16 Pt7 10.6(6)
Pt5 Pt9 C16 Pt7 -82.5(5)
C11 Pt7 C16 O16 1(2)
C12 Pt7 C16 O16 144.1(17)
Pt8 Pt7 C16 O16 171.2(17)
Pt9 Pt7 C16 O16 -178(2)
Pt6 Pt7 C16 O16 -111.5(18)
C11 Pt7 C16 Pt9 179.4(6)
C12 Pt7 C16 Pt9 -37.6(15)
Pt8 Pt7 C16 Pt9 -10.6(6)
Pt6 Pt7 C16 Pt9 66.7(5)
C1 Pt1 P1 C21 -129.4(6)
C5 Pt1 P1 C21 75.5(6)
Pt2 Pt1 P1 C21 -131.1(5)
Pt3 Pt1 P1 C21 74.2(5)
C1 Pt1 P1 C107 109.2(6)
C5 Pt1 P1 C107 -46.0(5)
Pt2 Pt1 P1 C107 107.5(4)
Pt3 Pt1 P1 C107 -47.2(4)
C1 Pt1 P1 C101 -9.3(6)
C5 Pt1 P1 C101 -164.5(6)
Pt2 Pt1 P1 C101 -11.1(5)
Pt3 Pt1 P1 C101 -165.7(4)
C10 Pt4 P2 C207 134.2(5)
C6 Pt4 P2 C207 -43.2(5)
Pt5 Pt4 P2 C207 -55.6(4)
Pt6 Pt4 P2 C207 139.2(3)
Pt8 Pt4 P2 C207 56.0(4)
C10 Pt4 P2 C22 -108.1(6)
C6 Pt4 P2 C22 74.5(6)
Pt5 Pt4 P2 C22 62.0(5)
Pt6 Pt4 P2 C22 -103.1(4)
Pt8 Pt4 P2 C22 173.7(4)
C10 Pt4 P2 C201 11.7(5)
C6 Pt4 P2 C201 -165.7(5)
Pt5 Pt4 P2 C201 -178.1(3)
Pt6 Pt4 P2 C201 16.7(5)
Pt8 Pt4 P2 C201 -66.5(4)
C107 P1 C21 C22 67.4(10)
C101 P1 C21 C22 175.8(9)
Pt1 P1 C21 C22 -57.0(10)
P1 C21 C22 P2 107.3(9)
C207 P2 C22 C21 68.0(9)
C201 P2 C22 C21 172.7(8)
Pt4 P2 C22 C21 -59.7(9)
C21 P1 C101 C102 70.5(7)
C107 P1 C101 C102 -179.5(6)
Pt1 P1 C101 C102 -56.6(6)
C21 P1 C101 C106 -111.6(7)
C107 P1 C101 C106 -1.5(7)
Pt1 P1 C101 C106 121.3(6)
C106 C101 C102 C103 0.0
P1 C101 C102 C103 178.0(7)
C101 C102 C103 C104 0.0
C102 C103 C104 C105 0.0
C103 C104 C105 C106 0.0
C104 C105 C106 C101 0.0
C102 C101 C106 C105 0.0
P1 C101 C106 C105 -177.9(8)
C21 P1 C107 C108 17.8(8)
C101 P1 C107 C108 -89.5(6)
Pt1 P1 C107 C108 144.7(5)
C21 P1 C107 C112 -160.1(6)
C101 P1 C107 C112 92.6(6)
Pt1 P1 C107 C112 -33.1(6)
C112 C107 C108 C109 0.0
P1 C107 C108 C109 -177.8(7)
C107 C108 C109 C110 0.0
C108 C109 C110 C111 0.0
C109 C110 C111 C112 0.0
C110 C111 C112 C107 0.0
C108 C107 C112 C111 0.0
P1 C107 C112 C111 177.9(7)
C207 P2 C201 C202 153.9(5)
C22 P2 C201 C202 50.6(6)
Pt4 P2 C201 C202 -75.5(5)
C207 P2 C201 C206 -27.7(6)
C22 P2 C201 C206 -131.0(6)
Pt4 P2 C201 C206 102.9(5)
C206 C201 C202 C203 0.0
P2 C201 C202 C203 178.4(6)
C201 C202 C203 C204 0.0
C202 C203 C204 C205 0.0
C203 C204 C205 C206 0.0
C204 C205 C206 C201 0.0
C202 C201 C206 C205 0.0
P2 C201 C206 C205 -178.4(7)
C22 P2 C207 C208 46.9(6)
C201 P2 C207 C208 -58.3(6)
Pt4 P2 C207 C208 171.9(4)
C22 P2 C207 C212 -136.4(6)
C201 P2 C207 C212 118.4(6)
Pt4 P2 C207 C212 -11.4(6)
C212 C207 C208 C209 0.0
P2 C207 C208 C209 176.7(7)
C207 C208 C209 C210 0.0
C208 C209 C210 C211 0.0
C209 C210 C211 C212 0.0
C210 C211 C212 C207 0.0
C208 C207 C212 C211 0.0
P2 C207 C212 C211 -176.7(7)
C135 N1 C131 C132 -174.3(15)
C133 N1 C131 C132 -55.5(19)
C137 N1 C131 C132 61.4(19)
C135 N1 C133 C134 55(2)
C131 N1 C133 C134 -64.6(19)
C137 N1 C133 C134 -179.1(15)
C133 N1 C135 C136 178.2(16)
C131 N1 C135 C136 -64(2)
C137 N1 C135 C136 56(2)
C135 N1 C137 C138 54(2)
C133 N1 C137 C138 -68(2)
C131 N1 C137 C138 176.3(16)
C237 N2 C231 C232 62(2)
C233 N2 C231 C232 -56(2)
C235 N2 C231 C232 -176.0(17)
C237 N2 C233 C234 176.6(15)
C231 N2 C233 C234 -59.4(19)
C235 N2 C233 C234 57.9(19)
C237 N2 C235 C236 -60.3(18)
C231 N2 C235 C236 175.4(15)
C233 N2 C235 C236 55.3(18)
C231 N2 C237 C238 57(2)
C233 N2 C237 C238 178.4(16)
C235 N2 C237 C238 -62.6(19)
